data_2207078
loop_
_publ_author_name
'Clare, Bronya R.'
'McInnes, Claire S.'
'Blackman, Allan G.'

_publ_section_title
;
 Bis(2,2'-bipyridine-\k^2^<i>N</i>,<i>N</i>')platinum(II)
 bis(perchlorate)
;
_journal_coeditor_code TK6260
_journal_issue 10
_journal_name_full 'Acta Crystallographica Section E'
_journal_page_first m2042
_journal_page_last m2043
_journal_paper_doi 10.1107/S1600536805029089
_journal_volume 61
_journal_year 2005
_chemical_formula_iupac '[Pt (C10 H8 N2)2] (Cl O4)2'
_chemical_formula_moiety 'C20 H16 N4 Pt 2+, 2Cl O4 -'
_chemical_formula_sum 'C20 H16 Cl2 N4 O8 Pt'
_chemical_formula_weight 706.35
_chemical_name_systematic
;
bis(2,2'-bipyridine-\k^2^N,N')platinum(II) bis(perchlorate)
;
_space_group_IT_number 2
_symmetry_cell_setting triclinic
_symmetry_space_group_name_Hall '-P 1'
_symmetry_space_group_name_H-M 'P -1'
_atom_sites_solution_hydrogens geom
_atom_sites_solution_primary direct
_atom_sites_solution_secondary difmap
_cell_angle_alpha 72.972(5)
_cell_angle_beta 86.553(5)
_cell_angle_gamma 64.960(5)
_cell_formula_units_Z 1
_cell_length_a 7.811(5)
_cell_length_b 8.621(5)
_cell_length_c 9.054(5)
_cell_measurement_reflns_used 5644
_cell_measurement_temperature 85(2)
_cell_measurement_theta_max 33.0
_cell_measurement_theta_min 2.4
_cell_volume 526.7(5)
_computing_cell_refinement 'APEX-II and SAINT (Bruker, 2001)'
_computing_data_collection 'APEX-II (Bruker, 2004)'
_computing_data_reduction SAINT
_computing_molecular_graphics 'ORTEP-3 (Farrugia, 1997 and SHELXTL (Bruker, 2001)'
_computing_publication_material 'WinGX (Farrugia, 1999)'
_computing_structure_refinement 'SHELXL97 (Sheldrick, 1997)'
_computing_structure_solution 'SIR97 (Altomare et al., 1999)'
_diffrn_ambient_temperature 85(2)
_diffrn_measured_fraction_theta_full 0.995
_diffrn_measured_fraction_theta_max 0.747
_diffrn_measurement_device_type 'Bruker Kappa-APEX-II area-detector'
_diffrn_measurement_method '\f and \w'
_diffrn_radiation_monochromator graphite
_diffrn_radiation_source 'fine-focus sealed tube'
_diffrn_radiation_type MoK\a
_diffrn_radiation_wavelength 0.71069
_diffrn_reflns_av_R_equivalents 0.028
_diffrn_reflns_av_sigmaI/netI 0.024
_diffrn_reflns_limit_h_max 10
_diffrn_reflns_limit_h_min -7
_diffrn_reflns_limit_k_max 12
_diffrn_reflns_limit_k_min -11
_diffrn_reflns_limit_l_max 13
_diffrn_reflns_limit_l_min -13
_diffrn_reflns_number 11349
_diffrn_reflns_theta_full 25.0
_diffrn_reflns_theta_max 33.2
_diffrn_reflns_theta_min 2.4
_diffrn_standards_decay_% 0
_diffrn_standards_number 0
_exptl_absorpt_coefficient_mu 6.974
_exptl_absorpt_correction_T_max 0.572
_exptl_absorpt_correction_T_min 0.361
_exptl_absorpt_correction_type multi-scan
_exptl_absorpt_process_details '(SADABS; Bruker, 2001)'
_exptl_crystal_colour pale-yellow
_exptl_crystal_density_diffrn 2.227
_exptl_crystal_density_method 'not measured'
_exptl_crystal_description plate
_exptl_crystal_F_000 340
_exptl_crystal_size_max 0.32
_exptl_crystal_size_mid 0.16
_exptl_crystal_size_min 0.08
_refine_diff_density_max 1.19
_refine_diff_density_min -1.34
_refine_ls_extinction_method none
_refine_ls_goodness_of_fit_ref 1.08
_refine_ls_hydrogen_treatment constr
_refine_ls_matrix_type full
_refine_ls_number_parameters 160
_refine_ls_number_reflns 3010
_refine_ls_number_restraints 0
_refine_ls_restrained_S_all 1.08
_refine_ls_R_factor_all 0.014
_refine_ls_R_factor_gt 0.014
_refine_ls_shift/su_max 0.000
_refine_ls_shift/su_mean 0.000
_refine_ls_structure_factor_coef Fsqd
_refine_ls_weighting_details 'calc w = 1/[\s^2^(Fo^2^)+(0.0182P)^2^+0.2101P] where P = (Fo^2^+2Fc^2^)/3'
_refine_ls_weighting_scheme calc
_refine_ls_wR_factor_gt 0.036
_refine_ls_wR_factor_ref 0.036
_reflns_number_gt 3010
_reflns_number_total 3010
_reflns_threshold_expression I>2\s(I)
_cod_data_source_file tk6260.cif
_cod_data_source_block I
_cod_database_code 2207078
_cod_database_fobs_code 2207078

loop_
_symmetry_equiv_pos_as_xyz
'x, y, z'
'-x, -y, -z'

loop_
_atom_site_label
_atom_site_fract_x
_atom_site_fract_y
_atom_site_fract_z
_atom_site_U_iso_or_equiv
_atom_site_adp_type
_atom_site_calc_flag
_atom_site_refinement_flags
_atom_site_occupancy
_atom_site_type_symbol
Pt1 0.0000 0.0000 0.0000 0.00959(3) Uani d S 1 Pt
Cl1 0.72870(7) 0.55282(6) 0.74243(5) 0.01562(9) Uani d . 1 Cl
O3 0.6723(2) 0.74430(19) 0.68472(17) 0.0190(3) Uani d . 1 O
O4 0.5894(3) 0.5191(3) 0.8406(2) 0.0298(4) Uani d . 1 O
O1 0.9085(2) 0.4714(2) 0.8310(2) 0.0302(4) Uani d . 1 O
N1 -0.1963(2) -0.0954(2) 0.07318(17) 0.0107(3) Uani d . 1 N
O2 0.7429(4) 0.4830(3) 0.6145(2) 0.0413(5) Uani d . 1 O
C2 -0.3843(3) -0.2526(3) 0.0693(2) 0.0148(3) Uani d . 1 C
H2 -0.4358 -0.3007 0.0147 0.018 Uiso calc R 1 H
C4 -0.3484(3) -0.1824(3) 0.2993(2) 0.0142(3) Uani d . 1 C
H4 -0.3730 -0.1858 0.4017 0.017 Uiso calc R 1 H
N2 -0.1036(2) 0.1103(2) 0.17412(17) 0.0113(3) Uani d . 1 N
C8 -0.2114(3) 0.1948(3) 0.4482(2) 0.0152(4) Uani d . 1 C
H8 -0.2407 0.2189 0.5425 0.018 Uiso calc R 1 H
C9 -0.1373(3) 0.2933(3) 0.3368(2) 0.0145(3) Uani d . 1 C
H9 -0.1217 0.3881 0.3534 0.017 Uiso calc R 1 H
C1 -0.2730(3) -0.1673(2) -0.0017(2) 0.0128(3) Uani d . 1 C
H1 -0.2502 -0.1592 -0.1051 0.015 Uiso calc R 1 H
C10 -0.0865(3) 0.2491(2) 0.2004(2) 0.0135(3) Uani d . 1 C
H10 -0.0392 0.3171 0.1249 0.016 Uiso calc R 1 H
C3 -0.4180(3) -0.2651(3) 0.2239(2) 0.0154(4) Uani d . 1 C
H3 -0.4861 -0.3281 0.2761 0.018 Uiso calc R 1 H
C7 -0.2414(3) 0.0596(3) 0.4169(2) 0.0137(3) Uani d . 1 C
H7 -0.2956 -0.0050 0.4884 0.016 Uiso calc R 1 H
C6 -0.1895(3) 0.0221(2) 0.2780(2) 0.0115(3) Uani d . 1 C
C5 -0.2424(3) -0.0950(2) 0.2205(2) 0.0119(3) Uani d . 1 C

loop_
_atom_site_aniso_label
_atom_site_aniso_U_11
_atom_site_aniso_U_22
_atom_site_aniso_U_33
_atom_site_aniso_U_12
_atom_site_aniso_U_13
_atom_site_aniso_U_23
Pt1 0.01102(5) 0.00998(5) 0.00989(5) -0.00593(4) 0.00202(3) -0.00391(3)
Cl1 0.0217(2) 0.0170(2) 0.01378(18) -0.01234(18) 0.00363(16) -0.00656(15)
O3 0.0224(7) 0.0149(6) 0.0192(6) -0.0078(6) -0.0016(6) -0.0038(5)
O4 0.0348(10) 0.0429(10) 0.0297(8) -0.0320(8) 0.0123(7) -0.0143(7)
O1 0.0205(8) 0.0213(8) 0.0394(9) -0.0071(7) -0.0057(7) 0.0029(7)
N1 0.0113(7) 0.0108(6) 0.0121(6) -0.0065(6) 0.0020(5) -0.0036(5)
O2 0.0820(16) 0.0377(10) 0.0229(8) -0.0363(11) 0.0158(9) -0.0208(8)
C2 0.0136(8) 0.0154(8) 0.0181(8) -0.0070(7) 0.0011(7) -0.0076(7)
C4 0.0150(8) 0.0151(8) 0.0143(8) -0.0079(7) 0.0033(7) -0.0049(6)
N2 0.0116(7) 0.0121(7) 0.0125(6) -0.0066(6) 0.0017(5) -0.0045(5)
C8 0.0139(8) 0.0185(9) 0.0156(8) -0.0064(7) 0.0026(7) -0.0094(7)
C9 0.0138(9) 0.0133(8) 0.0191(8) -0.0058(7) 0.0015(7) -0.0087(6)
C1 0.0120(8) 0.0135(8) 0.0139(7) -0.0048(7) 0.0008(6) -0.0064(6)
C10 0.0127(8) 0.0123(8) 0.0168(8) -0.0062(7) 0.0019(7) -0.0051(6)
C3 0.0151(9) 0.0154(8) 0.0195(9) -0.0094(7) 0.0042(7) -0.0067(7)
C7 0.0128(8) 0.0161(8) 0.0134(8) -0.0067(7) 0.0024(6) -0.0055(6)
C6 0.0101(8) 0.0116(7) 0.0132(7) -0.0048(6) 0.0011(6) -0.0041(6)
C5 0.0109(8) 0.0125(8) 0.0123(7) -0.0047(7) 0.0010(6) -0.0042(6)

loop_
_atom_type_symbol
_atom_type_description
_atom_type_scat_dispersion_real
_atom_type_scat_dispersion_imag
_atom_type_scat_source
C C 0.0033 0.0016 'International Tables Vol C Tables 4.2.6.8 and 6.1.1.4'
H H 0.0000 0.0000 'International Tables Vol C Tables 4.2.6.8 and 6.1.1.4'
N N 0.0061 0.0033 'International Tables Vol C Tables 4.2.6.8 and 6.1.1.4'
O O 0.0106 0.0060 'International Tables Vol C Tables 4.2.6.8 and 6.1.1.4'
Cl Cl 0.1484 0.1585 'International Tables Vol C Tables 4.2.6.8 and 6.1.1.4'
Pt Pt -1.7033 8.3905 'International Tables Vol C Tables 4.2.6.8 and 6.1.1.4'

loop_
_geom_angle_atom_site_label_1
_geom_angle_atom_site_label_2
_geom_angle_atom_site_label_3
_geom_angle_site_symmetry_1
_geom_angle_site_symmetry_3
_geom_angle
N1 Pt1 N1 2 . 180.00(8)
N1 Pt1 N2 2 . 101.17(7)
N1 Pt1 N2 . . 78.83(7)
N1 Pt1 N2 2 2 78.83(7)
N1 Pt1 N2 . 2 101.17(7)
N2 Pt1 N2 . 2 180.00(10)
O2 Cl1 O4 . . 109.56(12)
O2 Cl1 O1 . . 110.92(13)
O4 Cl1 O1 . . 109.44(12)
O2 Cl1 O3 . . 109.35(11)
O4 Cl1 O3 . . 109.29(11)
O1 Cl1 O3 . . 108.25(10)
C1 N1 C5 . . 118.46(16)
C1 N1 Pt1 . . 127.86(13)
C5 N1 Pt1 . . 113.52(12)
C1 C2 C3 . . 118.82(18)
C1 C2 H2 . . 120.6
C3 C2 H2 . . 120.6
C5 C4 C3 . . 119.23(17)
C5 C4 H4 . . 120.4
C3 C4 H4 . . 120.4
C10 N2 C6 . . 118.88(16)
C10 N2 Pt1 . . 127.63(13)
C6 N2 Pt1 . . 113.36(12)
C9 C8 C7 . . 118.97(17)
C9 C8 H8 . . 120.5
C7 C8 H8 . . 120.5
C10 C9 C8 . . 119.34(18)
C10 C9 H9 . . 120.3
C8 C9 H9 . . 120.3
N1 C1 C2 . . 122.41(17)
N1 C1 H1 . . 118.8
C2 C1 H1 . . 118.8
N2 C10 C9 . . 121.75(18)
N2 C10 H10 . . 119.1
C9 C10 H10 . . 119.1
C4 C3 C2 . . 119.06(18)
C4 C3 H3 . . 120.5
C2 C3 H3 . . 120.5
C6 C7 C8 . . 119.21(18)
C6 C7 H7 . . 120.4
C8 C7 H7 . . 120.4
N2 C6 C7 . . 121.46(17)
N2 C6 C5 . . 114.00(16)
C7 C6 C5 . . 124.07(17)
N1 C5 C4 . . 121.63(17)
N1 C5 C6 . . 114.01(16)
C4 C5 C6 . . 123.97(16)

loop_
_geom_bond_atom_site_label_1
_geom_bond_atom_site_label_2
_geom_bond_site_symmetry_2
_geom_bond_distance
Pt1 N1 2 2.0227(18)
Pt1 N1 . 2.0227(18)
Pt1 N2 . 2.0292(17)
Pt1 N2 2 2.0292(17)
Cl1 O2 . 1.4328(18)
Cl1 O4 . 1.4350(18)
Cl1 O1 . 1.4420(19)
Cl1 O3 . 1.4488(17)
N1 C1 . 1.346(2)
N1 C5 . 1.362(2)
C2 C1 . 1.381(3)
C2 C3 . 1.389(3)
C2 H2 . 0.9300
C4 C5 . 1.380(3)
C4 C3 . 1.388(3)
C4 H4 . 0.9300
N2 C10 . 1.346(2)
N2 C6 . 1.360(2)
C8 C9 . 1.385(3)
C8 C7 . 1.387(3)
C8 H8 . 0.9300
C9 C10 . 1.384(3)
C9 H9 . 0.9300
C1 H1 . 0.9300
C10 H10 . 0.9300
C3 H3 . 0.9300
C7 C6 . 1.385(3)
C7 H7 . 0.9300
C6 C5 . 1.465(3)
